data_4108315
loop_
_publ_author_name
'Alexander J. M. Miller'
'Jay A. Labinger'
'John E. Bercaw'

_publ_section_title
;
 Reductive Coupling of Carbon Monoxide in a Rhenium Carbonyl Complex with
 Pendant Lewis Acids
;
_journal_name_full 'Journal of the American Chemical Society'
_journal_page_first 11874
_journal_page_last 11875
_journal_paper_doi 10.1021/ja805108z
_journal_volume 130
_journal_year 2008
_chemical_formula_moiety 'C48 H56 B2 O4 P2 Re, 2(C H2 Cl2), B F4'
_chemical_formula_sum 'C50 H60 B3 Cl4 F4 O4 P2 Re'
_chemical_formula_weight 1223.35
_chemical_name_systematic
; 
 ? 
;
_space_group_IT_number 2
_symmetry_cell_setting triclinic
_symmetry_space_group_name_Hall '-P 1'
_symmetry_space_group_name_H-M 'P -1'
_atom_sites_solution_hydrogens geom
_atom_sites_solution_primary direct
_atom_sites_solution_secondary difmap
_audit_creation_method SHELXL-97
_cell_angle_alpha 71.725(4)
_cell_angle_beta 70.883(4)
_cell_angle_gamma 89.203(5)
_cell_formula_units_Z 2
_cell_length_a 13.5643(10)
_cell_length_b 14.4026(10)
_cell_length_c 14.6998(11)
_cell_measurement_reflns_used 9206
_cell_measurement_temperature 100(2)
_cell_measurement_theta_max 39.72
_cell_measurement_theta_min 2.56
_cell_volume 2563.9(3)
_computing_cell_refinement 'Bruker SAINT-Plus v7.34A'
_computing_data_collection 'Bruker APEX2 v2.1-0'
_computing_data_reduction 'Bruker SAINT-Plus v7.34A'
_computing_molecular_graphics 'Bruker XP v5.1'
_computing_publication_material 'Bruker XCIF v6.12'
_computing_structure_refinement 'SHELXL-97 (Sheldrick, 1997)'
_computing_structure_solution 'SHELXS-97 (Sheldrick, 1990)'
_diffrn_ambient_temperature 100(2)
_diffrn_measured_fraction_theta_full 0.896
_diffrn_measured_fraction_theta_max 0.896
_diffrn_measurement_device_type 'Bruker KAPPA APEX II'
_diffrn_measurement_method '\w scans; 38 settings'
_diffrn_radiation_monochromator graphite
_diffrn_radiation_source 'fine-focus sealed tube'
_diffrn_radiation_type MoK\a
_diffrn_radiation_wavelength 0.71073
_diffrn_reflns_av_R_equivalents 0.0518
_diffrn_reflns_av_sigmaI/netI 0.0700
_diffrn_reflns_limit_h_max 23
_diffrn_reflns_limit_h_min -24
_diffrn_reflns_limit_k_max 26
_diffrn_reflns_limit_k_min -25
_diffrn_reflns_limit_l_max 26
_diffrn_reflns_limit_l_min -25
_diffrn_reflns_number 179832
_diffrn_reflns_theta_full 41.25
_diffrn_reflns_theta_max 41.25
_diffrn_reflns_theta_min 1.77
_exptl_absorpt_coefficient_mu 2.699
_exptl_absorpt_correction_T_max 0.9320
_exptl_absorpt_correction_T_min 0.4626
_exptl_absorpt_correction_type multi-scan
_exptl_absorpt_process_details 'SADABS, Bruker Madison, WI'
_exptl_crystal_colour Colorless
_exptl_crystal_density_diffrn 1.585
_exptl_crystal_density_meas 0
_exptl_crystal_description Plate
_exptl_crystal_F_000 1232
_exptl_crystal_size_max 0.36
_exptl_crystal_size_mid 0.34
_exptl_crystal_size_min 0.01
_refine_diff_density_max 6.724
_refine_diff_density_min -3.706
_refine_diff_density_rms 0.237
_refine_ls_extinction_method none
_refine_ls_goodness_of_fit_ref 2.971
_refine_ls_hydrogen_treatment Riding
_refine_ls_matrix_type 'Full matrix'
_refine_ls_number_parameters 616
_refine_ls_number_reflns 30749
_refine_ls_number_restraints 0
_refine_ls_restrained_S_all 2.971
_refine_ls_R_factor_all 0.1091
_refine_ls_R_factor_gt 0.0515
_refine_ls_shift/su_max 0.001
_refine_ls_shift/su_mean 0.000
_refine_ls_structure_factor_coef Fsqd
_refine_ls_weighting_details w=1/s^2^(Fo^2^)
_refine_ls_weighting_scheme sigma
_refine_ls_wR_factor_gt 0.0876
_refine_ls_wR_factor_ref 0.0895
_reflns_number_gt 18556
_reflns_number_total 30749
_reflns_threshold_expression >2sigma(I)
_cod_data_source_file ja805108z_si_005.cif
_cod_data_source_block ajmm22
_cod_depositor_comments
;
The following automatic conversions were performed:

'_atom_sites_solution_primary' value 'direct methods' was changed to
'direct'.

'_atom_sites_solution_secondary' value 'Difference Fourier map' was
changed to 'difmap'.

'_atom_sites_solution_hydrogens' value 'Geometric positions' was
changed to 'geom'.

Automatic conversion script
Id: cif_fix_values 6452 2018-10-05 10:23:21Z andrius 
;
_cod_database_code 4108315

loop_
_symmetry_equiv_pos_as_xyz
'x, y, z'
'-x, -y, -z'

loop_
_atom_site_label
_atom_site_type_symbol
_atom_site_fract_x
_atom_site_fract_y
_atom_site_fract_z
_atom_site_U_iso_or_equiv
_atom_site_adp_type
_atom_site_occupancy
_atom_site_symmetry_multiplicity
_atom_site_calc_flag
_atom_site_refinement_flags
Re1 Re 1.0000 1.0000 0.0000 0.01337(5) Uani 1 2 d S
P1A P 0.94096(6) 0.86116(5) -0.03687(6) 0.01588(17) Uani 1 1 d .
O1A O 0.76580(19) 1.03576(16) 0.08905(18) 0.0286(6) Uani 1 1 d .
O2A O 0.96601(18) 0.86871(15) 0.22457(17) 0.0248(5) Uani 1 1 d .
B1A B 0.6923(4) 0.6673(3) 0.2056(4) 0.0346(11) Uani 1 1 d .
C1A C 0.8513(3) 1.0252(2) 0.0535(2) 0.0189(7) Uani 1 1 d .
C2A C 0.9815(3) 0.9148(2) 0.1425(2) 0.0176(7) Uani 1 1 d .
C3A C 0.9362(2) 0.9000(2) -0.1651(2) 0.0168(6) Uani 1 1 d .
C4A C 0.8524(3) 0.9484(2) -0.1838(3) 0.0244(8) Uani 1 1 d .
H4A H 0.7962 0.9566 -0.1287 0.029 Uiso 1 1 calc R
C5A C 0.8497(3) 0.9851(2) -0.2819(3) 0.0286(8) Uani 1 1 d .
H5A H 0.7921 1.0188 -0.2938 0.034 Uiso 1 1 calc R
C6A C 0.9294(3) 0.9732(2) -0.3615(3) 0.0265(8) Uani 1 1 d .
H6A H 0.9267 0.9973 -0.4285 0.032 Uiso 1 1 calc R
C7A C 1.0131(3) 0.9266(2) -0.3446(3) 0.0227(7) Uani 1 1 d .
H7A H 1.0686 0.9189 -0.4004 0.027 Uiso 1 1 calc R
C8A C 1.0186(3) 0.8901(2) -0.2472(2) 0.0181(6) Uani 1 1 d .
H8A H 1.0779 0.8587 -0.2366 0.022 Uiso 1 1 calc R
C9A C 1.0175(2) 0.75603(19) -0.0270(2) 0.0160(6) Uani 1 1 d .
C10A C 1.0087(2) 0.6887(2) -0.0755(2) 0.0194(7) Uani 1 1 d .
H10A H 0.9652 0.6992 -0.1162 0.023 Uiso 1 1 calc R
C11A C 1.0641(3) 0.6063(2) -0.0639(3) 0.0239(7) Uani 1 1 d .
H11A H 1.0598 0.5615 -0.0984 0.029 Uiso 1 1 calc R
C12A C 1.1252(3) 0.5889(2) -0.0025(3) 0.0271(8) Uani 1 1 d .
H12A H 1.1631 0.5326 0.0046 0.032 Uiso 1 1 calc R
C13A C 1.1315(3) 0.6532(2) 0.0486(3) 0.0247(7) Uani 1 1 d .
H13A H 1.1714 0.6402 0.0928 0.030 Uiso 1 1 calc R
C14A C 1.0782(3) 0.7379(2) 0.0344(3) 0.0206(7) Uani 1 1 d .
H14A H 1.0840 0.7834 0.0676 0.025 Uiso 1 1 calc R
C15A C 0.8088(3) 0.8019(2) 0.0378(3) 0.0284(8) Uani 1 1 d .
H15A H 0.7591 0.8527 0.0319 0.034 Uiso 1 1 calc R
H15B H 0.7931 0.7544 0.0071 0.034 Uiso 1 1 calc R
C16A C 0.7882(3) 0.7491(3) 0.1484(3) 0.0355(9) Uani 1 1 d .
H16A H 0.7771 0.7985 0.1839 0.043 Uiso 1 1 calc R
H16B H 0.8521 0.7182 0.1555 0.043 Uiso 1 1 calc R
C17A C 0.6697(3) 0.5862(3) 0.1625(3) 0.0412(10) Uani 1 1 d .
H17A H 0.7189 0.6002 0.0911 0.049 Uiso 1 1 calc R
C18A C 0.5558(3) 0.5849(3) 0.1638(3) 0.0516(12) Uani 1 1 d .
H18A H 0.5402 0.5276 0.1455 0.062 Uiso 1 1 calc R
H18B H 0.5495 0.6449 0.1108 0.062 Uiso 1 1 calc R
C19A C 0.4721(3) 0.5798(3) 0.2679(3) 0.0494(12) Uani 1 1 d .
H19A H 0.4049 0.5972 0.2573 0.059 Uiso 1 1 calc R
H19B H 0.4607 0.5114 0.3151 0.059 Uiso 1 1 calc R
C20A C 0.5030(3) 0.6474(3) 0.3165(3) 0.0388(10) Uani 1 1 d .
H20A H 0.4563 0.6280 0.3885 0.047 Uiso 1 1 calc R
H20B H 0.4899 0.7149 0.2820 0.047 Uiso 1 1 calc R
C21A C 0.6174(3) 0.6495(2) 0.3140(3) 0.0344(9) Uani 1 1 d .
H21A H 0.6316 0.7044 0.3375 0.041 Uiso 1 1 calc R
C22A C 0.6448(4) 0.5549(3) 0.3786(4) 0.0498(12) Uani 1 1 d .
H22A H 0.7166 0.5661 0.3786 0.060 Uiso 1 1 calc R
H22B H 0.5964 0.5393 0.4496 0.060 Uiso 1 1 calc R
C23A C 0.6399(3) 0.4678(3) 0.3455(3) 0.0414(10) Uani 1 1 d .
H23A H 0.5654 0.4431 0.3667 0.050 Uiso 1 1 calc R
H23B H 0.6745 0.4154 0.3820 0.050 Uiso 1 1 calc R
C24A C 0.6902(3) 0.4857(3) 0.2321(3) 0.0451(11) Uani 1 1 d .
H24A H 0.6634 0.4317 0.2155 0.054 Uiso 1 1 calc R
H24B H 0.7668 0.4833 0.2158 0.054 Uiso 1 1 calc R
Re2 Re 0.0000 0.5000 0.5000 0.01042(4) Uani 1 2 d S
P1B P 0.04554(6) 0.36078(5) 0.43855(6) 0.01204(15) Uani 1 1 d .
O1B O 0.23625(17) 0.57765(15) 0.42944(18) 0.0241(5) Uani 1 1 d .
O2B O 0.03630(18) 0.39130(15) 0.70560(17) 0.0246(5) Uani 1 1 d .
B1B B 0.2833(3) 0.2080(2) 0.5251(3) 0.0186(7) Uani 1 1 d .
C1B C 0.1509(3) 0.5514(2) 0.4519(2) 0.0158(6) Uani 1 1 d .
C2B C 0.0187(2) 0.4279(2) 0.6329(3) 0.0167(7) Uani 1 1 d .
C3B C 0.1444(2) 0.3820(2) 0.3132(2) 0.0140(6) Uani 1 1 d .
C4B C 0.1663(2) 0.3029(2) 0.2755(2) 0.0193(7) Uani 1 1 d .
H4B H 0.1265 0.2410 0.3134 0.023 Uiso 1 1 calc R
C5B C 0.2445(3) 0.3140(2) 0.1848(3) 0.0228(7) Uani 1 1 d .
H5B H 0.2580 0.2600 0.1599 0.027 Uiso 1 1 calc R
C6B C 0.3038(3) 0.4033(2) 0.1291(3) 0.0242(7) Uani 1 1 d .
H6B H 0.3590 0.4103 0.0669 0.029 Uiso 1 1 calc R
C7B C 0.2827(2) 0.4823(2) 0.1642(2) 0.0213(7) Uani 1 1 d .
H7B H 0.3228 0.5440 0.1256 0.026 Uiso 1 1 calc R
C8B C 0.2035(2) 0.4720(2) 0.2550(2) 0.0165(6) Uani 1 1 d .
H8B H 0.1890 0.5270 0.2782 0.020 Uiso 1 1 calc R
C9B C -0.0677(2) 0.30113(19) 0.4307(2) 0.0132(6) Uani 1 1 d .
C10B C -0.0878(2) 0.3258(2) 0.3400(2) 0.0171(6) Uani 1 1 d .
H10B H -0.0399 0.3711 0.2798 0.021 Uiso 1 1 calc R
C11B C -0.1778(2) 0.2842(2) 0.3370(3) 0.0208(7) Uani 1 1 d .
H11B H -0.1910 0.3006 0.2745 0.025 Uiso 1 1 calc R
C12B C -0.2482(3) 0.2193(2) 0.4242(3) 0.0216(7) Uani 1 1 d .
H12B H -0.3096 0.1907 0.4217 0.026 Uiso 1 1 calc R
C13B C -0.2295(2) 0.1960(2) 0.5149(3) 0.0212(7) Uani 1 1 d .
H13B H -0.2787 0.1523 0.5752 0.025 Uiso 1 1 calc R
C14B C -0.1400(2) 0.23560(19) 0.5186(2) 0.0167(6) Uani 1 1 d .
H14B H -0.1271 0.2184 0.5813 0.020 Uiso 1 1 calc R
C15B C 0.0969(2) 0.2611(2) 0.5180(2) 0.0160(7) Uani 1 1 d .
H15C H 0.0480 0.2411 0.5892 0.019 Uiso 1 1 calc R
H15D H 0.1002 0.2037 0.4940 0.019 Uiso 1 1 calc R
C16B C 0.2057(2) 0.2905(2) 0.5154(2) 0.0198(7) Uani 1 1 d .
H16C H 0.1966 0.3177 0.5714 0.024 Uiso 1 1 calc R
H16D H 0.2399 0.3443 0.4506 0.024 Uiso 1 1 calc R
C17B C 0.2524(3) 0.0970(2) 0.5480(3) 0.0256(8) Uani 1 1 d .
H17B H 0.1745 0.0819 0.5791 0.031 Uiso 1 1 calc R
C18B C 0.3062(3) 0.0279(2) 0.6164(3) 0.0337(9) Uani 1 1 d .
H18C H 0.2518 -0.0163 0.6778 0.040 Uiso 1 1 calc R
H18D H 0.3493 -0.0134 0.5791 0.040 Uiso 1 1 calc R
C19B C 0.3753(3) 0.0829(2) 0.6492(3) 0.0329(9) Uani 1 1 d .
H19C H 0.4125 0.0353 0.6877 0.039 Uiso 1 1 calc R
H19D H 0.3307 0.1160 0.6953 0.039 Uiso 1 1 calc R
C20B C 0.4559(3) 0.1596(2) 0.5587(3) 0.0316(9) Uani 1 1 d .
H20C H 0.5060 0.1259 0.5169 0.038 Uiso 1 1 calc R
H20D H 0.4959 0.1961 0.5843 0.038 Uiso 1 1 calc R
C21B C 0.4036(3) 0.2327(2) 0.4915(3) 0.0246(7) Uani 1 1 d .
H21B H 0.4197 0.3012 0.4890 0.029 Uiso 1 1 calc R
C22B C 0.4373(3) 0.2267(3) 0.3808(3) 0.0382(10) Uani 1 1 d .
H22C H 0.4033 0.2760 0.3401 0.046 Uiso 1 1 calc R
H22D H 0.5142 0.2424 0.3479 0.046 Uiso 1 1 calc R
C23B C 0.4064(3) 0.1234(3) 0.3820(3) 0.0456(11) Uani 1 1 d .
H23C H 0.4243 0.1238 0.3109 0.055 Uiso 1 1 calc R
H23D H 0.4479 0.0755 0.4146 0.055 Uiso 1 1 calc R
C24B C 0.2914(3) 0.0903(3) 0.4380(3) 0.0368(10) Uani 1 1 d .
H24C H 0.2779 0.0215 0.4421 0.044 Uiso 1 1 calc R
H24D H 0.2504 0.1314 0.3986 0.044 Uiso 1 1 calc R
B1 B 0.7655(3) 0.2185(3) 0.8024(3) 0.0229(8) Uani 1 1 d .
F1 F 0.70595(17) 0.28501(15) 0.84317(18) 0.0424(6) Uani 1 1 d .
F2 F 0.78383(17) 0.14575(13) 0.88072(16) 0.0363(5) Uani 1 1 d .
F3 F 0.71097(16) 0.17654(14) 0.75783(15) 0.0329(5) Uani 1 1 d .
F4 F 0.85951(17) 0.26764(15) 0.73153(16) 0.0430(6) Uani 1 1 d .
C31 C 0.5116(4) 0.1279(5) 0.9345(4) 0.0816(18) Uani 1 1 d .
H31A H 0.5487 0.1941 0.8935 0.098 Uiso 1 1 calc R
H31B H 0.5643 0.0825 0.9482 0.098 Uiso 1 1 calc R
Cl1 Cl 0.42012(11) 0.13208(12) 1.05284(13) 0.0889(5) Uani 1 1 d .
Cl2 Cl 0.44633(11) 0.08808(10) 0.86544(11) 0.0711(4) Uani 1 1 d .
C32 C 0.6273(3) 0.2170(3) 0.1048(3) 0.0455(11) Uani 1 1 d .
H32A H 0.6793 0.2207 0.0379 0.055 Uiso 1 1 calc R
H32B H 0.5762 0.1591 0.1270 0.055 Uiso 1 1 calc R
Cl3 Cl 0.69281(8) 0.20188(7) 0.19563(8) 0.0428(2) Uani 1 1 d .
Cl4 Cl 0.56420(10) 0.31958(9) 0.09207(9) 0.0636(4) Uani 1 1 d .

loop_
_atom_site_aniso_label
_atom_site_aniso_U_11
_atom_site_aniso_U_22
_atom_site_aniso_U_33
_atom_site_aniso_U_23
_atom_site_aniso_U_13
_atom_site_aniso_U_12
Re1 0.02044(12) 0.01003(9) 0.00760(10) -0.00219(7) -0.00282(8) 0.00185(7)
P1A 0.0195(4) 0.0126(3) 0.0136(4) -0.0044(3) -0.0030(3) 0.0012(3)
O1A 0.0278(15) 0.0263(12) 0.0252(14) -0.0053(10) -0.0037(12) 0.0043(10)
O2A 0.0377(15) 0.0202(11) 0.0128(12) -0.0004(9) -0.0083(11) -0.0017(10)
B1A 0.043(3) 0.024(2) 0.036(3) -0.0056(19) -0.017(2) 0.0020(18)
C1A 0.0271(19) 0.0118(13) 0.0147(16) -0.0018(11) -0.0057(14) -0.0004(12)
C2A 0.0226(19) 0.0127(14) 0.0157(17) -0.0045(12) -0.0040(15) 0.0011(12)
C3A 0.0224(17) 0.0121(13) 0.0206(17) -0.0083(12) -0.0104(14) 0.0031(12)
C4A 0.026(2) 0.0232(16) 0.031(2) -0.0161(15) -0.0127(16) 0.0086(14)
C5A 0.035(2) 0.0275(18) 0.034(2) -0.0124(16) -0.0228(19) 0.0126(15)
C6A 0.040(2) 0.0216(16) 0.0237(19) -0.0059(14) -0.0200(18) 0.0057(15)
C7A 0.032(2) 0.0183(15) 0.0179(17) -0.0054(13) -0.0093(15) 0.0000(13)
C8A 0.0238(18) 0.0130(13) 0.0169(16) -0.0024(11) -0.0084(14) -0.0010(12)
C9A 0.0193(17) 0.0121(13) 0.0115(15) -0.0010(11) -0.0015(13) 0.0015(11)
C10A 0.0253(18) 0.0165(14) 0.0150(16) -0.0036(12) -0.0066(14) 0.0008(12)
C11A 0.036(2) 0.0137(14) 0.0205(18) -0.0063(13) -0.0064(16) 0.0024(13)
C12A 0.036(2) 0.0169(15) 0.025(2) -0.0058(14) -0.0075(17) 0.0100(14)
C13A 0.030(2) 0.0212(16) 0.026(2) -0.0070(14) -0.0140(16) 0.0074(14)
C14A 0.0233(19) 0.0195(16) 0.0194(18) -0.0074(14) -0.0067(15) 0.0022(13)
C15A 0.0220(19) 0.0228(17) 0.031(2) -0.0072(15) 0.0019(16) -0.0002(13)
C16A 0.039(2) 0.039(2) 0.025(2) -0.0102(17) -0.0083(18) 0.0017(17)
C17A 0.032(2) 0.062(3) 0.019(2) -0.0068(19) -0.0009(18) 0.0134(19)
C18A 0.056(3) 0.073(3) 0.036(3) -0.026(2) -0.021(2) 0.022(2)
C19A 0.024(2) 0.088(3) 0.043(3) -0.034(3) -0.009(2) 0.012(2)
C20A 0.033(2) 0.035(2) 0.039(3) -0.0083(18) -0.0035(19) 0.0059(17)
C21A 0.035(2) 0.0227(17) 0.042(3) -0.0115(17) -0.0073(19) -0.0049(15)
C22A 0.052(3) 0.055(3) 0.053(3) -0.024(2) -0.026(3) 0.010(2)
C23A 0.054(3) 0.031(2) 0.031(2) -0.0077(17) -0.006(2) 0.0136(18)
C24A 0.059(3) 0.040(2) 0.038(3) -0.016(2) -0.016(2) 0.024(2)
Re2 0.01369(10) 0.00927(8) 0.00841(10) -0.00365(7) -0.00321(8) 0.00217(7)
P1B 0.0156(4) 0.0105(3) 0.0104(4) -0.0041(3) -0.0044(3) 0.0023(3)
O1B 0.0168(13) 0.0270(12) 0.0299(14) -0.0142(10) -0.0050(11) 0.0009(9)
O2B 0.0301(14) 0.0276(12) 0.0166(13) -0.0046(10) -0.0111(11) 0.0071(10)
B1B 0.023(2) 0.0199(17) 0.0132(18) -0.0066(14) -0.0048(15) 0.0023(14)
C1B 0.0232(18) 0.0139(13) 0.0133(15) -0.0081(11) -0.0068(13) 0.0074(12)
C2B 0.0168(18) 0.0170(15) 0.0164(17) -0.0090(13) -0.0026(14) 0.0029(12)
C3B 0.0158(16) 0.0171(14) 0.0110(14) -0.0059(11) -0.0057(12) 0.0039(11)
C4B 0.0233(18) 0.0164(14) 0.0189(17) -0.0091(12) -0.0051(14) 0.0043(12)
C5B 0.0253(19) 0.0245(16) 0.0198(18) -0.0122(14) -0.0046(15) 0.0096(14)
C6B 0.0232(19) 0.0331(18) 0.0160(17) -0.0109(14) -0.0039(15) 0.0108(14)
C7B 0.0200(18) 0.0239(16) 0.0150(17) -0.0035(13) -0.0022(14) 0.0024(13)
C8B 0.0189(17) 0.0172(14) 0.0133(15) -0.0056(11) -0.0048(13) 0.0023(12)
C9B 0.0169(16) 0.0096(12) 0.0156(15) -0.0068(11) -0.0063(13) 0.0059(11)
C10B 0.0189(17) 0.0170(14) 0.0161(16) -0.0068(12) -0.0057(13) 0.0038(12)
C11B 0.0236(18) 0.0220(16) 0.0237(19) -0.0117(14) -0.0132(15) 0.0075(13)
C12B 0.0187(17) 0.0205(15) 0.030(2) -0.0131(14) -0.0100(15) 0.0025(13)
C13B 0.0202(18) 0.0159(14) 0.0237(18) -0.0056(13) -0.0034(15) 0.0007(12)
C14B 0.0193(17) 0.0150(14) 0.0154(16) -0.0062(12) -0.0045(13) 0.0021(12)
C15B 0.0206(18) 0.0136(14) 0.0170(17) -0.0057(12) -0.0100(14) 0.0067(12)
C16B 0.0264(19) 0.0162(14) 0.0213(18) -0.0072(12) -0.0127(15) 0.0044(12)
C17B 0.0213(18) 0.0165(15) 0.037(2) -0.0032(14) -0.0129(17) 0.0023(13)
C18B 0.031(2) 0.0180(16) 0.052(3) -0.0031(16) -0.022(2) 0.0038(15)
C19B 0.037(2) 0.0247(18) 0.041(2) -0.0064(16) -0.023(2) 0.0130(16)
C20B 0.023(2) 0.0285(18) 0.049(3) -0.0174(18) -0.0155(19) 0.0069(15)
C21B 0.0211(18) 0.0198(15) 0.029(2) -0.0062(14) -0.0054(16) -0.0001(13)
C22B 0.037(2) 0.035(2) 0.027(2) -0.0068(17) 0.0048(18) 0.0002(17)
C23B 0.045(3) 0.060(3) 0.049(3) -0.044(2) -0.014(2) 0.022(2)
C24B 0.047(3) 0.0272(19) 0.053(3) -0.0256(19) -0.027(2) 0.0124(17)
B1 0.030(2) 0.0221(18) 0.018(2) -0.0069(15) -0.0087(18) 0.0024(16)
F1 0.0503(15) 0.0379(12) 0.0526(16) -0.0257(12) -0.0246(13) 0.0139(10)
F2 0.0516(15) 0.0268(10) 0.0297(13) -0.0001(9) -0.0214(11) 0.0009(9)
F3 0.0370(13) 0.0398(12) 0.0275(12) -0.0153(10) -0.0140(10) -0.0001(9)
F4 0.0410(14) 0.0502(13) 0.0256(13) -0.0015(10) -0.0053(11) -0.0200(10)
C31 0.051(4) 0.132(5) 0.080(5) -0.060(4) -0.021(3) 0.004(3)
Cl1 0.0466(9) 0.1213(12) 0.0990(13) -0.0404(10) -0.0211(9) 0.0106(8)
Cl2 0.0643(9) 0.0769(9) 0.0800(11) -0.0257(8) -0.0344(8) -0.0004(7)
C32 0.051(3) 0.053(3) 0.031(2) -0.011(2) -0.013(2) -0.003(2)
Cl3 0.0477(7) 0.0470(6) 0.0366(6) -0.0149(5) -0.0170(5) 0.0072(5)
Cl4 0.0601(8) 0.0841(9) 0.0375(7) -0.0095(6) -0.0159(6) 0.0343(7)

loop_
_atom_type_symbol
_atom_type_description
_atom_type_scat_dispersion_real
_atom_type_scat_dispersion_imag
_atom_type_scat_source
C C 0.0033 0.0016 'International Tables Vol C Tables 4.2.6.8 and 6.1.1.4'
H H 0.0000 0.0000 'International Tables Vol C Tables 4.2.6.8 and 6.1.1.4'
B B 0.0013 0.0007 'International Tables Vol C Tables 4.2.6.8 and 6.1.1.4'
O O 0.0106 0.0060 'International Tables Vol C Tables 4.2.6.8 and 6.1.1.4'
F F 0.0171 0.0103 'International Tables Vol C Tables 4.2.6.8 and 6.1.1.4'
P P 0.1023 0.0942 'International Tables Vol C Tables 4.2.6.8 and 6.1.1.4'
Cl Cl 0.1484 0.1585 'International Tables Vol C Tables 4.2.6.8 and 6.1.1.4'
Re Re -1.0185 7.2310 'International Tables Vol C Tables 4.2.6.8 and 6.1.1.4'

loop_
_geom_angle_atom_site_label_1
_geom_angle_atom_site_label_2
_geom_angle_atom_site_label_3
_geom_angle
_geom_angle_site_symmetry_1
_geom_angle_site_symmetry_3
_geom_angle_publ_flag
C1A Re1 C1A 180.0 . 2_775 yes
C1A Re1 C2A 86.70(13) . . yes
C1A Re1 C2A 93.30(13) 2_775 . yes
C1A Re1 C2A 93.30(13) . 2_775 yes
C1A Re1 C2A 86.70(13) 2_775 2_775 yes
C2A Re1 C2A 179.999(1) . 2_775 yes
C1A Re1 P1A 88.65(8) . . yes
C1A Re1 P1A 91.35(8) 2_775 . yes
C2A Re1 P1A 90.84(9) . . yes
C2A Re1 P1A 89.16(9) 2_775 . yes
C1A Re1 P1A 91.35(8) . 2_775 yes
C1A Re1 P1A 88.65(8) 2_775 2_775 yes
C2A Re1 P1A 89.16(9) . 2_775 yes
C2A Re1 P1A 90.84(9) 2_775 2_775 yes
P1A Re1 P1A 180.0 . 2_775 yes
C3A P1A C15A 101.61(16) . . ?
C3A P1A C9A 105.86(13) . . ?
C15A P1A C9A 101.45(14) . . ?
C3A P1A Re1 110.44(9) . . ?
C15A P1A Re1 118.13(11) . . ?
C9A P1A Re1 117.53(10) . . ?
C21A B1A C17A 111.1(3) . . ?
C21A B1A C16A 124.7(3) . . ?
C17A B1A C16A 123.8(4) . . ?
O1A C1A Re1 176.2(3) . . ?
O2A C2A Re1 176.3(3) . . ?
C4A C3A C8A 118.8(3) . . ?
C4A C3A P1A 119.0(2) . . ?
C8A C3A P1A 121.9(2) . . ?
C3A C4A C5A 120.6(3) . . ?
C6A C5A C4A 120.3(3) . . ?
C5A C6A C7A 119.8(3) . . ?
C6A C7A C8A 121.2(3) . . ?
C7A C8A C3A 119.3(3) . . ?
C14A C9A C10A 119.4(3) . . ?
C14A C9A P1A 120.3(2) . . ?
C10A C9A P1A 120.1(2) . . ?
C11A C10A C9A 119.7(3) . . ?
C12A C11A C10A 120.6(3) . . ?
C11A C12A C13A 120.2(3) . . ?
C12A C13A C14A 119.2(3) . . ?
C9A C14A C13A 120.9(3) . . ?
C16A C15A P1A 116.4(3) . . ?
C15A C16A B1A 117.2(3) . . ?
C18A C17A C24A 111.4(4) . . ?
C18A C17A B1A 109.9(3) . . ?
C24A C17A B1A 106.8(3) . . ?
C17A C18A C19A 114.6(3) . . ?
C20A C19A C18A 113.1(4) . . ?
C19A C20A C21A 116.3(3) . . ?
C22A C21A B1A 105.6(3) . . ?
C22A C21A C20A 114.6(3) . . ?
B1A C21A C20A 110.1(3) . . ?
C23A C22A C21A 115.5(4) . . ?
C22A C23A C24A 115.5(3) . . ?
C23A C24A C17A 114.5(3) . . ?
C1B Re2 C1B 180.0 . 2_566 yes
C1B Re2 C2B 86.03(12) . . yes
C1B Re2 C2B 93.97(12) 2_566 . yes
C1B Re2 C2B 93.97(12) . 2_566 yes
C1B Re2 C2B 86.03(12) 2_566 2_566 yes
C2B Re2 C2B 180.0 . 2_566 yes
C1B Re2 P1B 91.73(8) . . yes
C1B Re2 P1B 88.27(8) 2_566 . yes
C2B Re2 P1B 91.83(8) . . yes
C2B Re2 P1B 88.18(8) 2_566 . yes
C1B Re2 P1B 88.27(8) . 2_566 yes
C1B Re2 P1B 91.73(8) 2_566 2_566 yes
C2B Re2 P1B 88.17(8) . 2_566 yes
C2B Re2 P1B 91.83(8) 2_566 2_566 yes
P1B Re2 P1B 180.000(12) . 2_566 yes
C9B P1B C3B 103.39(13) . . ?
C9B P1B C15B 104.26(13) . . ?
C3B P1B C15B 101.12(14) . . ?
C9B P1B Re2 111.92(9) . . ?
C3B P1B Re2 118.87(9) . . ?
C15B P1B Re2 115.50(10) . . ?
C21B B1B C17B 112.4(3) . . ?
C21B B1B C16B 122.3(3) . . ?
C17B B1B C16B 124.3(3) . . ?
O1B C1B Re2 176.5(3) . . ?
O2B C2B Re2 174.8(3) . . ?
C8B C3B C4B 118.1(3) . . ?
C8B C3B P1B 123.0(2) . . ?
C4B C3B P1B 118.8(2) . . ?
C5B C4B C3B 120.7(3) . . ?
C4B C5B C6B 120.4(3) . . ?
C7B C6B C5B 119.8(3) . . ?
C8B C7B C6B 120.2(3) . . ?
C7B C8B C3B 120.8(3) . . ?
C10B C9B C14B 119.1(3) . . ?
C10B C9B P1B 120.8(2) . . ?
C14B C9B P1B 119.9(2) . . ?
C9B C10B C11B 119.9(3) . . ?
C12B C11B C10B 120.3(3) . . ?
C13B C12B C11B 119.9(3) . . ?
C14B C13B C12B 120.3(3) . . ?
C13B C14B C9B 120.4(3) . . ?
C16B C15B P1B 112.7(2) . . ?
C15B C16B B1B 117.6(2) . . ?
C18B C17B B1B 113.3(3) . . ?
C18B C17B C24B 111.8(3) . . ?
B1B C17B C24B 100.8(3) . . ?
C19B C18B C17B 112.6(3) . . ?
C18B C19B C20B 112.5(3) . . ?
C19B C20B C21B 111.9(3) . . ?
C20B C21B B1B 113.7(3) . . ?
C20B C21B C22B 112.3(3) . . ?
B1B C21B C22B 99.6(3) . . ?
C23B C22B C21B 111.4(3) . . ?
C24B C23B C22B 112.8(3) . . ?
C23B C24B C17B 113.2(3) . . ?
F4 B1 F2 109.8(3) . . ?
F4 B1 F3 110.7(3) . . ?
F2 B1 F3 109.3(3) . . ?
F4 B1 F1 108.8(3) . . ?
F2 B1 F1 108.3(3) . . ?
F3 B1 F1 109.9(3) . . ?
Cl2 C31 Cl1 110.7(3) . . ?
Cl4 C32 Cl3 111.5(2) . . ?

loop_
_geom_bond_atom_site_label_1
_geom_bond_atom_site_label_2
_geom_bond_distance
_geom_bond_site_symmetry_2
_geom_bond_publ_flag
Re1 C1A 1.984(3) . yes
Re1 C1A 1.984(3) 2_775 yes
Re1 C2A 2.003(3) . yes
Re1 C2A 2.003(3) 2_775 yes
Re1 P1A 2.4377(8) . yes
Re1 P1A 2.4377(8) 2_775 yes
P1A C3A 1.813(3) . ?
P1A C15A 1.820(3) . ?
P1A C9A 1.819(3) . ?
O1A C1A 1.136(4) . ?
O2A C2A 1.129(4) . ?
B1A C21A 1.526(6) . ?
B1A C17A 1.570(6) . ?
B1A C16A 1.577(6) . ?
C3A C4A 1.384(4) . ?
C3A C8A 1.395(4) . ?
C4A C5A 1.385(5) . ?
C5A C6A 1.364(5) . ?
C6A C7A 1.364(4) . ?
C7A C8A 1.389(4) . ?
C9A C14A 1.375(4) . ?
C9A C10A 1.398(4) . ?
C10A C11A 1.391(4) . ?
C11A C12A 1.380(5) . ?
C12A C13A 1.382(4) . ?
C13A C14A 1.404(4) . ?
C15A C16A 1.494(5) . ?
C17A C18A 1.539(6) . ?
C17A C24A 1.569(5) . ?
C18A C19A 1.559(5) . ?
C19A C20A 1.509(5) . ?
C20A C21A 1.541(5) . ?
C21A C22A 1.517(5) . ?
C22A C23A 1.489(5) . ?
C23A C24A 1.517(5) . ?
Re2 C1B 2.000(3) . yes
Re2 C1B 2.000(3) 2_566 yes
Re2 C2B 2.001(3) . yes
Re2 C2B 2.001(3) 2_566 yes
Re2 P1B 2.4401(7) . yes
Re2 P1B 2.4402(7) 2_566 yes
P1B C9B 1.823(3) . ?
P1B C3B 1.824(3) . ?
P1B C15B 1.834(3) . ?
O1B C1B 1.130(3) . ?
O2B C2B 1.135(4) . ?
B1B C21B 1.552(5) . ?
B1B C17B 1.560(4) . ?
B1B C16B 1.580(4) . ?
C3B C8B 1.393(4) . ?
C3B C4B 1.404(4) . ?
C4B C5B 1.369(4) . ?
C5B C6B 1.381(4) . ?
C6B C7B 1.381(4) . ?
C7B C8B 1.377(4) . ?
C9B C10B 1.385(4) . ?
C9B C14B 1.398(4) . ?
C10B C11B 1.387(4) . ?
C11B C12B 1.380(4) . ?
C12B C13B 1.376(4) . ?
C13B C14B 1.373(4) . ?
C15B C16B 1.527(4) . ?
C17B C18B 1.538(5) . ?
C17B C24B 1.562(5) . ?
C18B C19B 1.514(5) . ?
C19B C20B 1.532(5) . ?
C20B C21B 1.540(5) . ?
C21B C22B 1.571(5) . ?
C22B C23B 1.545(5) . ?
C23B C24B 1.507(5) . ?
B1 F4 1.380(4) . ?
B1 F2 1.381(4) . ?
B1 F3 1.386(4) . ?
B1 F1 1.397(4) . ?
C31 Cl2 1.764(5) . ?
C31 Cl1 1.793(5) . ?
C32 Cl4 1.688(4) . ?
C32 Cl3 1.791(4) . ?
